data_1552027
loop_
_publ_author_name
'Dominik P. Halter'
'Frank W. Heinemann'
'Laurent Maron'
'Karsten Meyer'

_publ_section_title
;
 The role of uranium-arene bonding in H2O reduction catalysis
;
_journal_name_full 'Nature Chemistry'
_journal_page_first 259
_journal_page_last 267
_journal_paper_doi 10.1038/nchem.2899
_journal_volume 10
_journal_year 2018
_chemical_formula_moiety 'C67 H83 O5 U, 3(C4 H8 O1)'
_chemical_formula_sum 'C79 H107 O8 U'
_chemical_formula_weight 1422.67
_space_group_crystal_system monoclinic
_space_group_IT_number 15
_space_group_name_Hall '-C 2yc'
_space_group_name_H-M_alt 'C 1 2/c 1'
_atom_sites_solution_hydrogens geom
_cell_angle_alpha 90
_cell_angle_beta 124.439(3)
_cell_angle_gamma 90
_cell_formula_units_Z 8
_cell_length_a 41.761(2)
_cell_length_b 15.8422(6)
_cell_length_c 24.5005(15)
_cell_measurement_reflns_used 9936
_cell_measurement_temperature 100(2)
_cell_measurement_theta_max 28.53
_cell_measurement_theta_min 2.19
_cell_volume 13368.2(13)
_computing_cell_refinement 'Bruker SAINT'
_computing_data_collection 'Bruker APEX2'
_computing_data_reduction 'Bruker SAINT'
_computing_molecular_graphics 'SHELXTL 6.12 (Bruker AXS, 2002)'
_computing_publication_material 'Olex2 (Dolomanov et al., 2009)'
_computing_structure_refinement 'SHELXL-2014/6 (Sheldrick, 2008)'
_computing_structure_solution 'SHELXTL 6.12 (Bruker AXS, 2002)'
_diffrn_ambient_temperature 100.15
_diffrn_detector_area_resol_mean 83.33
_diffrn_measured_fraction_theta_full 1.000
_diffrn_measured_fraction_theta_max 0.995
_diffrn_measurement_device_type 'Bruker Smart APEX II CCD area detector'
_diffrn_measurement_method 'phi and omega scans'
_diffrn_radiation_monochromator 'Triumph curved graphite'
_diffrn_radiation_type MoK\a
_diffrn_radiation_wavelength 0.71073
_diffrn_reflns_av_R_equivalents 0.0406
_diffrn_reflns_av_unetI/netI 0.0240
_diffrn_reflns_Laue_measured_fraction_full 1.000
_diffrn_reflns_Laue_measured_fraction_max 0.995
_diffrn_reflns_limit_h_max 56
_diffrn_reflns_limit_h_min -56
_diffrn_reflns_limit_k_max 20
_diffrn_reflns_limit_k_min -21
_diffrn_reflns_limit_l_max 33
_diffrn_reflns_limit_l_min -33
_diffrn_reflns_number 270266
_diffrn_reflns_point_group_measured_fraction_full 1.000
_diffrn_reflns_point_group_measured_fraction_max 0.995
_diffrn_reflns_theta_full 25.242
_diffrn_reflns_theta_max 28.715
_diffrn_reflns_theta_min 1.182
_diffrn_source 'fine-focus sealed tube'
_diffrn_standards_number 0
_exptl_absorpt_coefficient_mu 2.486
_exptl_absorpt_correction_T_max 0.7458
_exptl_absorpt_correction_T_min 0.6525
_exptl_absorpt_correction_type multi-scan
_exptl_absorpt_process_details
;
SADABS-2014/5 (Bruker,2014/5) was used for absorption correction.
wR2(int) was 0.0658 before and 0.0463 after correction.
The Ratio of minimum to maximum transmission is 0.8749.
The \l/2 correction factor is Not present.
;
_exptl_crystal_colour red
_exptl_crystal_density_diffrn 1.414
_exptl_crystal_description prism
_exptl_crystal_F_000 5896
_exptl_crystal_size_max 0.25
_exptl_crystal_size_mid 0.16
_exptl_crystal_size_min 0.14
_refine_diff_density_max 1.789
_refine_diff_density_min -1.085
_refine_diff_density_rms 0.094
_refine_ls_extinction_coef .
_refine_ls_extinction_method none
_refine_ls_goodness_of_fit_ref 1.050
_refine_ls_hydrogen_treatment constr
_refine_ls_matrix_type full
_refine_ls_number_parameters 901
_refine_ls_number_reflns 17231
_refine_ls_number_restraints 368
_refine_ls_restrained_S_all 1.064
_refine_ls_R_factor_all 0.0373
_refine_ls_R_factor_gt 0.0260
_refine_ls_shift/su_max 0.004
_refine_ls_shift/su_mean 0.000
_refine_ls_structure_factor_coef Fsqd
_refine_ls_weighting_details 'w=1/[\s^2^(Fo^2^)+(0.0299P)^2^+41.9018P] where P=(Fo^2^+2Fc^2^)/3'
_refine_ls_weighting_scheme calc
_refine_ls_wR_factor_gt 0.0608
_refine_ls_wR_factor_ref 0.0655
_reflns_Friedel_coverage 0.000
_reflns_Friedel_fraction_full .
_reflns_Friedel_fraction_max .
_reflns_number_gt 14593
_reflns_number_total 17231
_reflns_threshold_expression 'I > 2\s(I)'
_cod_data_source_file nchem.2899-s3.cif
_cod_data_source_block dh1605
_cod_original_cell_volume 13368.2(12)
_cod_database_code 1552027
_shelx_space_group_comment
;
The symmetry employed for this shelxl refinement is uniquely defined
by the following loop, which should always be used as a source of
symmetry information in preference to the above space-group names.
They are only intended as comments.
;
_olex2_refinement_description
;
1. Fixed Uiso
 At 1.2 times of:
  All C(H) groups, All C(H,H) groups, All C(H,H,H,H) groups
 At 1.5 times of:
  All C(H,H,H) groups
2. Uiso/Uaniso restraints and constraints
O100 \\sim C101 \\sim C102 \\sim C103 \\sim C104 \\sim O110 \\sim C111 \\sim
C112 \\sim C113 \\sim C114: within 2A with sigma of 0.005 and sigma for
terminal atoms of 0.01
O200 \\sim C201 \\sim C202 \\sim C203 \\sim C204 \\sim C214: within 2A with
sigma of 0.005 and sigma for terminal atoms of 0.01
O300 \\sim C301 \\sim C302 \\sim C303 \\sim C304 \\sim O310 \\sim C311 \\sim
C312 \\sim C313 \\sim C314: within 2A with sigma of 0.005 and sigma for
terminal atoms of 0.01
3. Same fragment restrains
{O100, C101, C102, C103, C104} sigma for 1-2: 0.02, 1-3: 0.04
as
{O110, C111, C112, C113, C114}
{O300, C301, C302, C303, C304} sigma for 1-2: 0.02, 1-3: 0.04
as
{O310, C311, C312, C313, C314}
4. Others
 Sof(O110)=Sof(C111)=Sof(H11A)=Sof(H11B)=Sof(C112)=Sof(H11C)=Sof(H11D)=
 Sof(C113)=Sof(H11E)=Sof(H11F)=Sof(C114)=Sof(H11G)=Sof(H11H)=1-FVAR(1)
 Sof(O100)=Sof(C101)=Sof(H10C)=Sof(H10D)=Sof(C102)=Sof(H10E)=Sof(H10F)=
 Sof(C103)=Sof(H10G)=Sof(H10H)=Sof(C104)=Sof(H10I)=Sof(H10J)=FVAR(1)
 Sof(H20G)=Sof(H20H)=Sof(C214)=Sof(H21C)=Sof(H21D)=1-FVAR(2)
 Sof(H20E)=Sof(H20F)=Sof(C204)=Sof(H20I)=Sof(H20J)=FVAR(2)
 Sof(O310)=Sof(C311)=Sof(H31A)=Sof(H31B)=Sof(C312)=Sof(H31C)=Sof(H31D)=
 Sof(C313)=Sof(H31E)=Sof(H31F)=Sof(C314)=Sof(H31G)=Sof(H31H)=1-FVAR(3)
 Sof(O300)=Sof(C301)=Sof(H30A)=Sof(H30B)=Sof(C302)=Sof(H30C)=Sof(H30D)=
 Sof(C303)=Sof(H30E)=Sof(H30F)=Sof(C304)=Sof(H30G)=Sof(H30H)=FVAR(3)
5.a Ternary CH refined with riding coordinates:
 C18(H18), C19(H19), C20(H20), C36(H36), C37(H37), C38(H38), C59(H59),
 C60(H60), C62(H62)
5.b Secondary CH2 refined with riding coordinates:
 C10(H10A,H10B), C21(H21A,H21B), C22(H22A,H22B), C23(H23A,H23B), C24(H24A,
 H24B), C25(H25A,H25B), C26(H26A,H26B), C28(H28A,H28B), C39(H39A,H39B),
 C40(H40A,H40B), C41(H41A,H41B), C42(H42A,H42B), C43(H43A,H43B), C44(H44A,H44B),
  C46(H46A,H46B), C54(H54A,H54B), C55(H55A,H55B), C56(H56A,H56B), C57(H57A,
 H57B), C58(H58A,H58B), C61(H61A,H61B), C64(H64A,H64B), C65(H65A,H65B),
 C66(H66A,H66B), C67(H67A,H67B), C101(H10C,H10D), C102(H10E,H10F), C103(H10G,
 H10H), C104(H10I,H10J), C111(H11A,H11B), C112(H11C,H11D), C113(H11E,H11F),
 C114(H11G,H11H), C201(H20A,H20B), C202(H20C,H20D), C203(H20E,H20F), C203(H20G,
 H20H), C204(H20I,H20J), C214(H21C,H21D), C301(H30A,H30B), C302(H30C,H30D),
 C303(H30E,H30F), C304(H30G,H30H), C311(H31A,H31B), C312(H31C,H31D), C313(H31E,
 H31F), C314(H31G,H31H)
5.c Aromatic/amide H refined with riding coordinates:
 C14(H14), C16(H16), C32(H32), C34(H34), C50(H50), C52(H52)
5.d Idealised Me refined as rotating group:
 C7(H7A,H7B,H7C), C8(H8A,H8B,H8C), C9(H9A,H9B,H9C), C27(H27A,H27B,H27C),
 C45(H45A,H45B,H45C), C63(H63A,H63B,H63C)
;

loop_
_space_group_symop_operation_xyz
'x, y, z'
'-x, y, -z+1/2'
'x+1/2, y+1/2, z'
'-x+1/2, y+1/2, -z+1/2'
'-x, -y, -z'
'x, -y, z-1/2'
'-x+1/2, -y+1/2, -z'
'x+1/2, -y+1/2, z-1/2'

loop_
_atom_site_label
_atom_site_type_symbol
_atom_site_fract_x
_atom_site_fract_y
_atom_site_fract_z
_atom_site_U_iso_or_equiv
_atom_site_adp_type
_atom_site_occupancy
_atom_site_site_symmetry_order
_atom_site_calc_flag
_atom_site_refinement_flags_posn
_atom_site_refinement_flags_adp
_atom_site_refinement_flags_occupancy
_atom_site_disorder_assembly
_atom_site_disorder_group
U1 U 0.18109(2) 0.83893(2) 0.13226(2) 0.00983(3) Uani 1 1 d . . . . .
O1 O 0.23528(5) 0.87936(10) 0.14834(8) 0.0137(3) Uani 1 1 d . . . . .
O2 O 0.16880(5) 0.94616(10) 0.17294(8) 0.0142(3) Uani 1 1 d . . . . .
O3 O 0.13562(5) 0.74628(10) 0.10440(8) 0.0137(3) Uani 1 1 d . . . . .
O4 O 0.19735(5) 0.72654(10) 0.07414(8) 0.0156(3) Uani 1 1 d . . . . .
O5 O 0.15456(5) 0.88550(10) 0.04938(8) 0.0147(3) Uani 1 1 d . . . . .
C1 C 0.25500(7) 0.75592(14) 0.24511(11) 0.0134(4) Uani 1 1 d . . . . .
C2 C 0.25674(7) 0.82835(14) 0.27995(11) 0.0130(4) Uani 1 1 d . . . . .
C3 C 0.22509(7) 0.84884(14) 0.28356(11) 0.0134(4) Uani 1 1 d . . . . .
C4 C 0.19480(7) 0.78993(15) 0.26228(11) 0.0144(4) Uani 1 1 d . . . . .
C5 C 0.19611(7) 0.71201(15) 0.23609(11) 0.0145(4) Uani 1 1 d . . . . .
C6 C 0.22559(7) 0.69573(15) 0.22575(11) 0.0145(4) Uani 1 1 d . . . . .
C7 C 0.29339(7) 0.88096(16) 0.31639(12) 0.0181(5) Uani 1 1 d . . . . .
H7A H 0.2988 0.8988 0.3591 0.027 Uiso 1 1 calc GR . . . .
H7B H 0.2899 0.9309 0.2900 0.027 Uiso 1 1 calc GR . . . .
H7C H 0.3152 0.8473 0.3237 0.027 Uiso 1 1 calc GR . . . .
C8 C 0.16276(7) 0.80717(17) 0.27234(13) 0.0204(5) Uani 1 1 d . . . . .
H8A H 0.1648 0.7672 0.3047 0.031 Uiso 1 1 calc GR . . . .
H8B H 0.1375 0.8006 0.2301 0.031 Uiso 1 1 calc GR . . . .
H8C H 0.1653 0.8649 0.2887 0.031 Uiso 1 1 calc GR . . . .
C9 C 0.22831(7) 0.61017(15) 0.20145(12) 0.0170(5) Uani 1 1 d . . . . .
H9A H 0.2497 0.5782 0.2384 0.025 Uiso 1 1 calc GR . . . .
H9B H 0.2331 0.6174 0.1669 0.025 Uiso 1 1 calc GR . . . .
H9C H 0.2039 0.5795 0.1833 0.025 Uiso 1 1 calc GR . . . .
C10 C 0.28500(7) 0.74161(15) 0.22931(12) 0.0166(5) Uani 1 1 d . . . . .
H10A H 0.3082 0.7158 0.2687 0.020 Uiso 1 1 calc R . . . .
H10B H 0.2742 0.6998 0.1930 0.020 Uiso 1 1 calc R . . . .
C11 C 0.29829(7) 0.81800(15) 0.20941(12) 0.0151(5) Uani 1 1 d . . . . .
C12 C 0.27275(6) 0.88276(15) 0.16830(11) 0.0128(4) Uani 1 1 d . . . . .
C13 C 0.28660(7) 0.94982(15) 0.14822(11) 0.0141(4) Uani 1 1 d . . . . .
C14 C 0.32592(7) 0.94844(16) 0.17130(12) 0.0175(5) Uani 1 1 d . . . . .
H14 H 0.3356 0.9930 0.1585 0.021 Uiso 1 1 calc R . . . .
C15 C 0.35139(7) 0.88530(16) 0.21193(13) 0.0193(5) Uani 1 1 d . . . . .
C16 C 0.33715(7) 0.82065(16) 0.23083(12) 0.0178(5) Uani 1 1 d . . . . .
H16 H 0.3543 0.7772 0.2590 0.021 Uiso 1 1 calc R . . . .
C17 C 0.25960(6) 1.01937(15) 0.10030(11) 0.0127(4) Uani 1 1 d . . . . .
C18 C 0.25619(7) 1.15569(15) 0.04197(12) 0.0165(5) Uani 1 1 d . . . . .
H18 H 0.2722 1.1985 0.0376 0.020 Uiso 1 1 calc R . . . .
C19 C 0.20962(7) 1.13282(15) 0.07358(12) 0.0143(4) Uani 1 1 d . . . . .
H19 H 0.1948 1.1608 0.0894 0.017 Uiso 1 1 calc R . . . .
C20 C 0.20357(7) 1.04846(15) -0.01821(12) 0.0163(5) Uani 1 1 d . . . . .
H20 H 0.1848 1.0217 -0.0622 0.020 Uiso 1 1 calc R . . . .
C21 C 0.28283(7) 1.08712(15) 0.09104(12) 0.0160(5) Uani 1 1 d . . . . .
H21A H 0.3020 1.1135 0.1343 0.019 Uiso 1 1 calc R . . . .
H21B H 0.2972 1.0598 0.0747 0.019 Uiso 1 1 calc R . . . .
C22 C 0.22988(7) 0.98028(15) 0.03149(11) 0.0152(4) Uani 1 1 d . . . . .
H22A H 0.2439 0.9509 0.0153 0.018 Uiso 1 1 calc R . . . .
H22B H 0.2138 0.9381 0.0355 0.018 Uiso 1 1 calc R . . . .
C23 C 0.23373(7) 1.19907(15) 0.06650(12) 0.0162(5) Uani 1 1 d . . . . .
H23A H 0.2521 1.2264 0.1098 0.019 Uiso 1 1 calc R . . . .
H23B H 0.2165 1.2431 0.0346 0.019 Uiso 1 1 calc R . . . .
C24 C 0.18101(7) 1.09149(15) 0.00615(12) 0.0156(5) Uani 1 1 d . . . . .
H24A H 0.1650 1.0493 0.0103 0.019 Uiso 1 1 calc R . . . .
H24B H 0.1635 1.1349 -0.0262 0.019 Uiso 1 1 calc R . . . .
C25 C 0.23672(7) 1.06535(14) 0.12407(11) 0.0130(4) Uani 1 1 d . . . . .
H25A H 0.2212 1.0237 0.1299 0.016 Uiso 1 1 calc R . . . .
H25B H 0.2552 1.0924 0.1674 0.016 Uiso 1 1 calc R . . . .
C26 C 0.22779(7) 1.11430(16) -0.02538(12) 0.0183(5) Uani 1 1 d . . . . .
H26A H 0.2105 1.1577 -0.0580 0.022 Uiso 1 1 calc R . . . .
H26B H 0.2423 1.0869 -0.0414 0.022 Uiso 1 1 calc R . . . .
C27 C 0.39363(8) 0.88706(19) 0.23537(16) 0.0304(6) Uani 1 1 d . . . . .
H27A H 0.4058 0.9392 0.2602 0.046 Uiso 1 1 calc GR . . . .
H27B H 0.3953 0.8848 0.1970 0.046 Uiso 1 1 calc GR . . . .
H27C H 0.4072 0.8383 0.2640 0.046 Uiso 1 1 calc GR . . . .
C28 C 0.22629(7) 0.93174(15) 0.31496(12) 0.0163(5) Uani 1 1 d . . . . .
H28A H 0.2481 0.9649 0.3205 0.020 Uiso 1 1 calc R . . . .
H28B H 0.2331 0.9190 0.3599 0.020 Uiso 1 1 calc R . . . .
C29 C 0.19094(7) 0.98933(15) 0.28206(12) 0.0156(5) Uani 1 1 d . . . . .
C30 C 0.16441(7) 0.99669(14) 0.21293(11) 0.0139(4) Uani 1 1 d . . . . .
C31 C 0.13363(7) 1.05632(15) 0.18726(12) 0.0141(4) Uani 1 1 d . . . . .
C32 C 0.13015(7) 1.10160(15) 0.23285(12) 0.0171(5) Uani 1 1 d . . . . .
H32 H 0.1089 1.1393 0.2161 0.021 Uiso 1 1 calc R . . . .
C33 C 0.15598(7) 1.09461(16) 0.30116(12) 0.0186(5) Uani 1 1 d . . . . .
C34 C 0.18658(7) 1.03895(15) 0.32474(12) 0.0171(5) Uani 1 1 d . . . . .
H34 H 0.2051 1.0342 0.3711 0.021 Uiso 1 1 calc R . . . .
C35 C 0.10557(7) 1.07460(15) 0.11288(12) 0.0143(4) Uani 1 1 d . . . . .
C36 C 0.04948(8) 1.16641(17) 0.02534(13) 0.0232(5) Uani 1 1 d . . . . .
H36 H 0.0313 1.2126 0.0187 0.028 Uiso 1 1 calc R . . . .
C37 C 0.05429(7) 1.01658(18) -0.00046(13) 0.0222(5) Uani 1 1 d . . . . .
H37 H 0.0391 0.9650 -0.0249 0.027 Uiso 1 1 calc R . . . .
C38 C 0.10162(7) 1.12393(17) 0.01051(13) 0.0207(5) Uani 1 1 d . . . . .
H38 H 0.1174 1.1419 -0.0066 0.025 Uiso 1 1 calc R . . . .
C39 C 0.07677(7) 1.14612(15) 0.09949(13) 0.0185(5) Uani 1 1 d . . . . .
H39A H 0.0611 1.1291 0.1165 0.022 Uiso 1 1 calc R . . . .
H39B H 0.0915 1.1975 0.1237 0.022 Uiso 1 1 calc R . . . .
C40 C 0.12886(7) 1.10432(15) 0.08480(12) 0.0162(5) Uani 1 1 d . . . . .
H40A H 0.1439 1.1555 0.1088 0.019 Uiso 1 1 calc R . . . .
H40B H 0.1474 1.0597 0.0918 0.019 Uiso 1 1 calc R . . . .
C41 C 0.02623(8) 1.08746(19) -0.01182(14) 0.0270(6) Uani 1 1 d . . . . .
H41A H 0.0086 1.0998 -0.0597 0.032 Uiso 1 1 calc R . . . .
H41B H 0.0102 1.0697 0.0043 0.032 Uiso 1 1 calc R . . . .
C42 C 0.07872(8) 1.04387(17) -0.02604(13) 0.0225(5) Uani 1 1 d . . . . .
H42A H 0.0616 1.0551 -0.0742 0.027 Uiso 1 1 calc R . . . .
H42B H 0.0969 0.9981 -0.0187 0.027 Uiso 1 1 calc R . . . .
C43 C 0.08127(7) 0.99617(15) 0.07400(12) 0.0180(5) Uani 1 1 d . . . . .
H43A H 0.0988 0.9491 0.0809 0.022 Uiso 1 1 calc R . . . .
H43B H 0.0655 0.9782 0.0906 0.022 Uiso 1 1 calc R . . . .
C44 C 0.07351(8) 1.19492(18) -0.00088(14) 0.0251(6) Uani 1 1 d . . . . .
H44A H 0.0561 1.2078 -0.0487 0.030 Uiso 1 1 calc R . . . .
H44B H 0.0882 1.2467 0.0225 0.030 Uiso 1 1 calc R . . . .
C45 C 0.15110(9) 1.14659(18) 0.34779(14) 0.0267(6) Uani 1 1 d . . . . .
H45A H 0.1244 1.1675 0.3242 0.040 Uiso 1 1 calc GR . . . .
H45B H 0.1691 1.1945 0.3643 0.040 Uiso 1 1 calc GR . . . .
H45C H 0.1567 1.1114 0.3851 0.040 Uiso 1 1 calc GR . . . .
C46 C 0.16703(7) 0.64398(15) 0.22266(12) 0.0168(5) Uani 1 1 d . . . . .
H46A H 0.1526 0.6639 0.2412 0.020 Uiso 1 1 calc R . . . .
H46B H 0.1820 0.5937 0.2487 0.020 Uiso 1 1 calc R . . . .
C47 C 0.13721(7) 0.61429(15) 0.15255(12) 0.0147(5) Uani 1 1 d . . . . .
C48 C 0.12009(7) 0.66774(14) 0.09670(12) 0.0131(4) Uani 1 1 d . . . . .
C49 C 0.08838(7) 0.63658(15) 0.03487(12) 0.0146(4) Uani 1 1 d . . . . .
C50 C 0.07750(7) 0.55220(16) 0.03283(12) 0.0189(5) Uani 1 1 d . . . . .
H50 H 0.0566 0.5305 -0.0084 0.023 Uiso 1 1 calc R . . . .
C51 C 0.09516(8) 0.49841(15) 0.08687(13) 0.0211(5) Uani 1 1 d . . . . .
C52 C 0.12505(7) 0.53114(15) 0.14689(12) 0.0180(5) Uani 1 1 d . . . . .
H52 H 0.1375 0.4961 0.1850 0.022 Uiso 1 1 calc R . . . .
C53 C 0.06317(7) 0.68522(15) -0.03102(11) 0.0137(4) Uani 1 1 d . . . . .
C54 C -0.00613(7) 0.67860(16) -0.17052(12) 0.0197(5) Uani 1 1 d . . . . .
H54A H -0.0143 0.6195 -0.1720 0.024 Uiso 1 1 calc R . . . .
H54B H -0.0244 0.7044 -0.2145 0.024 Uiso 1 1 calc R . . . .
C55 C 0.00585(7) 0.81890(16) -0.11581(13) 0.0210(5) Uani 1 1 d . . . . .
H55A H 0.0048 0.8517 -0.0825 0.025 Uiso 1 1 calc R . . . .
H55B H -0.0119 0.8457 -0.1596 0.025 Uiso 1 1 calc R . . . .
C56 C 0.04837(7) 0.77042(17) -0.15148(12) 0.0204(5) Uani 1 1 d . . . . .
H56A H 0.0310 0.7979 -0.1951 0.025 Uiso 1 1 calc R . . . .
H56B H 0.0751 0.7705 -0.1407 0.025 Uiso 1 1 calc R . . . .
C57 C 0.06265(7) 0.63717(16) -0.08683(12) 0.0179(5) Uani 1 1 d . . . . .
H57A H 0.0892 0.6357 -0.0766 0.021 Uiso 1 1 calc R . . . .
H57B H 0.0541 0.5782 -0.0889 0.021 Uiso 1 1 calc R . . . .
C58 C 0.02083(7) 0.68644(16) -0.04975(12) 0.0178(5) Uani 1 1 d . . . . .
H58A H 0.0122 0.6279 -0.0508 0.021 Uiso 1 1 calc R . . . .
H58B H 0.0201 0.7179 -0.0156 0.021 Uiso 1 1 calc R . . . .
C59 C -0.00703(7) 0.72797(16) -0.11746(12) 0.0191(5) Uani 1 1 d . . . . .
H59 H -0.0340 0.7278 -0.1283 0.023 Uiso 1 1 calc R . . . .
C60 C 0.04739(7) 0.81939(16) -0.09827(12) 0.0187(5) Uani 1 1 d . . . . .
H60 H 0.0558 0.8790 -0.0966 0.022 Uiso 1 1 calc R . . . .
C61 C 0.07510(7) 0.77716(15) -0.03031(12) 0.0166(5) Uani 1 1 d . . . . .
H61A H 0.1019 0.7786 -0.0189 0.020 Uiso 1 1 calc R . . . .
H61B H 0.0747 0.8091 0.0040 0.020 Uiso 1 1 calc R . . . .
C62 C 0.03512(7) 0.67994(16) -0.15439(12) 0.0191(5) Uani 1 1 d . . . . .
H62 H 0.0356 0.6481 -0.1892 0.023 Uiso 1 1 calc R . . . .
C63 C 0.08164(9) 0.40789(18) 0.08093(15) 0.0330(7) Uani 1 1 d . . . . .
H63A H 0.1039 0.3721 0.1115 0.049 Uiso 1 1 calc GR . . . .
H63B H 0.0698 0.3880 0.0355 0.049 Uiso 1 1 calc GR . . . .
H63C H 0.0625 0.4051 0.0920 0.049 Uiso 1 1 calc GR . . . .
C64 C 0.21195(8) 0.75674(17) 0.03595(14) 0.0236(6) Uani 1 1 d . . . . .
H64A H 0.2364 0.7886 0.0646 0.028 Uiso 1 1 calc R . . . .
H64B H 0.1927 0.7941 -0.0004 0.028 Uiso 1 1 calc R . . . .
C65 C 0.21884(10) 0.67873(19) 0.00854(18) 0.0346(7) Uani 1 1 d . . . . .
H65A H 0.2468 0.6643 0.0346 0.041 Uiso 1 1 calc R . . . .
H65B H 0.2097 0.6874 -0.0382 0.041 Uiso 1 1 calc R . . . .
C66 C 0.19543(9) 0.60899(18) 0.01418(16) 0.0300(6) Uani 1 1 d . . . . .
H66A H 0.1777 0.5807 -0.0290 0.036 Uiso 1 1 calc R . . . .
H66B H 0.2128 0.5662 0.0474 0.036 Uiso 1 1 calc R . . . .
C67 C 0.17252(8) 0.65609(16) 0.03612(13) 0.0213(5) Uani 1 1 d . . . . .
H67A H 0.1473 0.6760 -0.0026 0.026 Uiso 1 1 calc R . . . .
H67B H 0.1678 0.6195 0.0637 0.026 Uiso 1 1 calc R . . . .
O100 O -0.0037(5) 0.5632(15) 0.1227(7) 0.085(2) Uani 0.428(11) 1 d D U P A 1
C101 C 0.0197(5) 0.5905(11) 0.1905(7) 0.087(2) Uani 0.428(11) 1 d D U P A 1
H10C H 0.0287 0.5415 0.2208 0.104 Uiso 0.428(11) 1 calc R . P A 1
H10D H 0.0047 0.6287 0.2002 0.104 Uiso 0.428(11) 1 calc R . P A 1
C102 C 0.0533(5) 0.6359(11) 0.1980(6) 0.094(2) Uani 0.428(11) 1 d D U P A 1
H10E H 0.0592 0.6885 0.2239 0.113 Uiso 0.428(11) 1 calc R . P A 1
H10F H 0.0767 0.5997 0.2197 0.113 Uiso 0.428(11) 1 calc R . P A 1
C103 C 0.0393(6) 0.6541(13) 0.1296(7) 0.082(2) Uani 0.428(11) 1 d D U P A 1
H10G H 0.0608 0.6635 0.1243 0.099 Uiso 0.428(11) 1 calc R . P A 1
H10H H 0.0213 0.7029 0.1114 0.099 Uiso 0.428(11) 1 calc R . P A 1
C104 C 0.0190(6) 0.5726(12) 0.1002(10) 0.082(2) Uani 0.428(11) 1 d D U P A 1
H10I H 0.0031 0.5751 0.0512 0.098 Uiso 0.428(11) 1 calc R . P A 1
H10J H 0.0377 0.5255 0.1152 0.098 Uiso 0.428(11) 1 calc R . P A 1
O110 O -0.0105(3) 0.5702(11) 0.1098(5) 0.0797(18) Uani 0.572(11) 1 d D U P A 2
C111 C -0.0002(4) 0.6102(8) 0.1690(5) 0.0831(18) Uani 0.572(11) 1 d D U P A 2
H11A H 0.0090 0.5677 0.2045 0.100 Uiso 0.572(11) 1 calc R . P A 2
H11B H -0.0231 0.6390 0.1626 0.100 Uiso 0.572(11) 1 calc R . P A 2
C112 C 0.0300(4) 0.6707(8) 0.1875(5) 0.096(2) Uani 0.572(11) 1 d D U P A 2
H11C H 0.0197 0.7287 0.1820 0.115 Uiso 0.572(11) 1 calc R . P A 2
H11D H 0.0515 0.6629 0.2346 0.115 Uiso 0.572(11) 1 calc R . P A 2
C113 C 0.0440(5) 0.6592(10) 0.1464(6) 0.0876(19) Uani 0.572(11) 1 d D U P A 2
H11E H 0.0708 0.6367 0.1720 0.105 Uiso 0.572(11) 1 calc R . P A 2
H11F H 0.0432 0.7126 0.1247 0.105 Uiso 0.572(11) 1 calc R . P A 2
C114 C 0.0164(5) 0.5979(9) 0.0985(7) 0.084(2) Uani 0.572(11) 1 d D U P A 2
H11G H 0.0025 0.6234 0.0538 0.100 Uiso 0.572(11) 1 calc R . P A 2
H11H H 0.0310 0.5485 0.0986 0.100 Uiso 0.572(11) 1 calc R . P A 2
O200 O 0.08124(17) 0.8576(3) 0.2814(3) 0.1375(17) Uani 1 1 d . U . . .
C201 C 0.0879(2) 0.9281(5) 0.3201(3) 0.1168(19) Uani 1 1 d . U . . .
H20A H 0.1144 0.9498 0.3390 0.140 Uiso 1 1 calc R . . . .
H20B H 0.0859 0.9122 0.3572 0.140 Uiso 1 1 calc R . . . .
C202 C 0.05873(18) 0.9959(4) 0.2794(3) 0.0947(15) Uani 1 1 d . U . . .
H20C H 0.0394 1.0017 0.2905 0.114 Uiso 1 1 calc R . . . .
H20D H 0.0716 1.0510 0.2857 0.114 Uiso 1 1 calc R . . . .
C203 C 0.04059(18) 0.9643(4) 0.2115(3) 0.0885(14) Uani 1 1 d . U . . .
H20E H 0.0374 1.0101 0.1813 0.106 Uiso 0.573(9) 1 calc R . P B 1
H20F H 0.0149 0.9386 0.1944 0.106 Uiso 0.573(9) 1 calc R . P B 1
H20G H 0.0150 0.9907 0.1802 0.106 Uiso 0.427(9) 1 calc R . P B 2
H20H H 0.0575 0.9728 0.1956 0.106 Uiso 0.427(9) 1 calc R . P B 2
C204 C 0.0691(3) 0.8991(6) 0.2194(5) 0.086(2) Uani 0.573(9) 1 d . U P B 1
H20I H 0.0567 0.8586 0.1821 0.103 Uiso 0.573(9) 1 calc R . P B 1
H20J H 0.0915 0.9259 0.2223 0.103 Uiso 0.573(9) 1 calc R . P B 1
C214 C 0.0373(5) 0.8829(10) 0.2214(7) 0.108(3) Uani 0.427(9) 1 d . U P B 2
H21C H 0.0285 0.8491 0.1813 0.130 Uiso 0.427(9) 1 calc R . P B 2
H21D H 0.0190 0.8747 0.2344 0.130 Uiso 0.427(9) 1 calc R . P B 2
O300 O 0.3848(2) 1.1126(4) 0.1380(3) 0.0948(16) Uani 0.725(6) 1 d D U P C 1
C301 C 0.3682(3) 1.1837(5) 0.0916(4) 0.0822(17) Uani 0.725(6) 1 d D U P C 1
H30A H 0.3879 1.2285 0.1054 0.099 Uiso 0.725(6) 1 calc R . P C 1
H30B H 0.3458 1.2079 0.0900 0.099 Uiso 0.725(6) 1 calc R . P C 1
C302 C 0.3552(2) 1.1490(4) 0.0242(4) 0.0771(15) Uani 0.725(6) 1 d D U P C 1
H30C H 0.3564 1.1923 -0.0036 0.093 Uiso 0.725(6) 1 calc R . P C 1
H30D H 0.3287 1.1251 0.0004 0.093 Uiso 0.725(6) 1 calc R . P C 1
C303 C 0.3858(2) 1.0810(4) 0.0461(4) 0.0684(13) Uani 0.725(6) 1 d D U P C 1
H30E H 0.3753 1.0335 0.0142 0.082 Uiso 0.725(6) 1 calc R . P C 1
H30F H 0.4089 1.1041 0.0495 0.082 Uiso 0.725(6) 1 calc R . P C 1
C304 C 0.3961(2) 1.0522(4) 0.1126(4) 0.0648(12) Uani 0.725(6) 1 d D U P C 1
H30G H 0.3829 0.9983 0.1081 0.078 Uiso 0.725(6) 1 calc R . P C 1
H30H H 0.4245 1.0431 0.1427 0.078 Uiso 0.725(6) 1 calc R . P C 1
O310 O 0.3789(6) 1.0826(9) 0.1370(8) 0.083(2) Uani 0.275(6) 1 d D U P C 2
C311 C 0.3746(8) 1.1727(11) 0.1160(11) 0.081(2) Uani 0.275(6) 1 d D U P C 2
H31A H 0.3937 1.2091 0.1533 0.098 Uiso 0.275(6) 1 calc R . P C 2
H31B H 0.3481 1.1938 0.0981 0.098 Uiso 0.275(6) 1 calc R . P C 2
C312 C 0.3825(6) 1.1695(10) 0.0623(10) 0.079(2) Uani 0.275(6) 1 d D U P C 2
H31C H 0.4104 1.1618 0.0811 0.095 Uiso 0.275(6) 1 calc R . P C 2
H31D H 0.3727 1.2203 0.0338 0.095 Uiso 0.275(6) 1 calc R . P C 2
C313 C 0.3573(6) 1.0863(10) 0.0233(8) 0.075(2) Uani 0.275(6) 1 d D U P C 2
H31E H 0.3292 1.0985 -0.0070 0.090 Uiso 0.275(6) 1 calc R . P C 2
H31F H 0.3667 1.0579 -0.0012 0.090 Uiso 0.275(6) 1 calc R . P C 2
C314 C 0.3668(6) 1.0386(9) 0.0820(9) 0.0658(19) Uani 0.275(6) 1 d D U P C 2
H31G H 0.3434 1.0064 0.0703 0.079 Uiso 0.275(6) 1 calc R . P C 2
H31H H 0.3872 0.9970 0.0924 0.079 Uiso 0.275(6) 1 calc R . P C 2

loop_
_atom_site_aniso_label
_atom_site_aniso_U_11
_atom_site_aniso_U_22
_atom_site_aniso_U_33
_atom_site_aniso_U_23
_atom_site_aniso_U_13
_atom_site_aniso_U_12
U1 0.01005(4) 0.00862(4) 0.00916(4) 0.00024(3) 0.00444(3) 0.00000(3)
O1 0.0119(8) 0.0133(8) 0.0140(8) 0.0010(6) 0.0062(7) 0.0002(6)
O2 0.0166(8) 0.0124(8) 0.0126(8) -0.0016(6) 0.0077(7) 0.0011(6)
O3 0.0139(8) 0.0132(8) 0.0122(8) 0.0009(6) 0.0062(7) -0.0021(6)
O4 0.0185(8) 0.0137(8) 0.0160(8) -0.0023(7) 0.0106(7) -0.0018(7)
O5 0.0147(8) 0.0139(8) 0.0129(8) 0.0016(6) 0.0062(7) 0.0005(6)
C1 0.0125(11) 0.0122(11) 0.0108(10) 0.0053(9) 0.0038(9) 0.0031(9)
C2 0.0132(11) 0.0119(11) 0.0096(10) 0.0031(9) 0.0040(9) 0.0005(8)
C3 0.0152(11) 0.0136(11) 0.0078(10) 0.0024(9) 0.0043(9) 0.0010(9)
C4 0.0147(11) 0.0152(11) 0.0115(11) 0.0037(9) 0.0064(10) 0.0005(9)
C5 0.0162(11) 0.0127(11) 0.0089(10) 0.0041(9) 0.0037(9) 0.0001(9)
C6 0.0160(11) 0.0116(11) 0.0114(11) 0.0033(9) 0.0050(10) 0.0016(9)
C7 0.0146(11) 0.0166(12) 0.0185(12) -0.0024(10) 0.0065(10) -0.0022(9)
C8 0.0207(13) 0.0187(12) 0.0246(13) 0.0004(11) 0.0145(11) -0.0027(10)
C9 0.0175(12) 0.0131(11) 0.0169(12) 0.0008(9) 0.0077(10) 0.0000(9)
C10 0.0160(11) 0.0131(11) 0.0194(12) 0.0034(10) 0.0092(10) 0.0040(9)
C11 0.0149(11) 0.0141(11) 0.0154(11) -0.0004(9) 0.0080(10) 0.0007(9)
C12 0.0107(10) 0.0141(11) 0.0115(10) -0.0016(9) 0.0049(9) -0.0001(8)
C13 0.0138(11) 0.0144(11) 0.0134(11) -0.0006(9) 0.0072(10) 0.0006(9)
C14 0.0155(12) 0.0176(12) 0.0199(12) 0.0006(10) 0.0103(10) -0.0008(9)
C15 0.0139(11) 0.0211(13) 0.0226(13) -0.0008(10) 0.0102(11) 0.0008(10)
C16 0.0152(12) 0.0167(12) 0.0193(12) 0.0010(10) 0.0085(10) 0.0049(9)
C17 0.0126(10) 0.0137(11) 0.0120(10) 0.0014(9) 0.0070(9) 0.0003(9)
C18 0.0179(12) 0.0173(12) 0.0153(11) 0.0022(10) 0.0099(10) -0.0023(9)
C19 0.0170(11) 0.0122(11) 0.0145(11) 0.0015(9) 0.0093(10) 0.0017(9)
C20 0.0170(12) 0.0176(12) 0.0112(11) -0.0014(9) 0.0060(10) -0.0019(9)
C21 0.0167(11) 0.0169(12) 0.0155(11) 0.0012(9) 0.0097(10) -0.0017(9)
C22 0.0159(11) 0.0149(11) 0.0137(11) -0.0024(9) 0.0078(10) -0.0006(9)
C23 0.0189(12) 0.0133(11) 0.0147(11) 0.0014(9) 0.0084(10) 0.0001(9)
C24 0.0143(11) 0.0148(11) 0.0147(11) 0.0019(9) 0.0064(10) 0.0009(9)
C25 0.0155(11) 0.0125(11) 0.0109(10) 0.0002(9) 0.0074(9) 0.0003(9)
C26 0.0213(12) 0.0206(13) 0.0127(11) 0.0020(10) 0.0094(10) 0.0010(10)
C27 0.0160(13) 0.0313(16) 0.0416(17) 0.0097(13) 0.0149(13) 0.0044(11)
C28 0.0173(12) 0.0161(12) 0.0123(11) -0.0003(9) 0.0065(10) 0.0010(9)
C29 0.0194(12) 0.0120(11) 0.0171(11) 0.0002(9) 0.0113(10) -0.0011(9)
C30 0.0160(11) 0.0132(11) 0.0159(11) -0.0021(9) 0.0110(10) -0.0028(9)
C31 0.0138(11) 0.0125(11) 0.0161(11) -0.0016(9) 0.0085(10) -0.0027(9)
C32 0.0187(12) 0.0139(11) 0.0226(12) -0.0010(10) 0.0140(11) -0.0001(9)
C33 0.0254(13) 0.0160(12) 0.0202(12) -0.0043(10) 0.0164(11) -0.0028(10)
C34 0.0234(13) 0.0154(12) 0.0138(11) -0.0019(9) 0.0113(10) -0.0024(9)
C35 0.0119(11) 0.0144(11) 0.0149(11) -0.0012(9) 0.0067(10) 0.0007(9)
C36 0.0190(12) 0.0251(14) 0.0232(13) 0.0021(11) 0.0106(11) 0.0102(11)
C37 0.0152(12) 0.0250(13) 0.0185(12) -0.0077(11) 0.0047(10) -0.0012(10)
C38 0.0215(13) 0.0216(13) 0.0199(13) 0.0063(11) 0.0124(11) 0.0081(10)
C39 0.0166(12) 0.0170(12) 0.0206(12) -0.0015(10) 0.0098(11) 0.0032(9)
C40 0.0157(11) 0.0145(11) 0.0194(12) 0.0021(10) 0.0106(10) 0.0020(9)
C41 0.0152(12) 0.0365(16) 0.0211(13) -0.0028(12) 0.0054(11) 0.0053(11)
C42 0.0201(13) 0.0280(14) 0.0150(12) -0.0001(11) 0.0074(11) 0.0078(11)
C43 0.0149(11) 0.0158(12) 0.0213(12) -0.0037(10) 0.0090(10) -0.0017(9)
C44 0.0272(14) 0.0236(14) 0.0228(13) 0.0068(11) 0.0131(12) 0.0113(11)
C45 0.0391(16) 0.0245(14) 0.0228(13) -0.0031(11) 0.0213(13) 0.0036(12)
C46 0.0172(12) 0.0163(12) 0.0141(11) 0.0012(9) 0.0072(10) -0.0035(9)
C47 0.0139(11) 0.0149(12) 0.0141(11) 0.0001(9) 0.0071(10) -0.0014(9)
C48 0.0131(11) 0.0107(11) 0.0161(11) -0.0004(9) 0.0085(10) -0.0014(8)
C49 0.0135(11) 0.0133(11) 0.0144(11) -0.0015(9) 0.0064(10) -0.0009(9)
C50 0.0187(12) 0.0163(12) 0.0169(12) -0.0031(10) 0.0071(10) -0.0043(10)
C51 0.0247(13) 0.0119(12) 0.0227(13) -0.0008(10) 0.0111(11) -0.0039(10)
C52 0.0197(12) 0.0131(12) 0.0168(12) 0.0031(9) 0.0078(10) -0.0008(9)
C53 0.0109(11) 0.0147(11) 0.0122(11) 0.0001(9) 0.0045(9) -0.0008(9)
C54 0.0166(12) 0.0214(13) 0.0155(12) -0.0021(10) 0.0058(10) -0.0026(10)
C55 0.0170(12) 0.0207(13) 0.0182(12) 0.0005(10) 0.0057(11) 0.0024(10)
C56 0.0191(12) 0.0247(13) 0.0140(11) 0.0015(10) 0.0072(10) -0.0019(10)
C57 0.0152(12) 0.0190(12) 0.0158(12) -0.0029(10) 0.0066(10) -0.0016(9)
C58 0.0161(12) 0.0203(12) 0.0159(12) -0.0023(10) 0.0083(10) -0.0028(9)
C59 0.0122(11) 0.0228(13) 0.0171(12) -0.0029(10) 0.0052(10) -0.0012(10)
C60 0.0163(12) 0.0199(12) 0.0133(11) 0.0020(10) 0.0045(10) -0.0003(9)
C61 0.0144(11) 0.0171(12) 0.0139(11) -0.0016(9) 0.0053(10) -0.0017(9)
C62 0.0183(12) 0.0234(13) 0.0127(11) -0.0036(10) 0.0070(10) -0.0015(10)
C63 0.0400(17) 0.0156(13) 0.0276(15) 0.0007(12) 0.0097(14) -0.0084(12)
C64 0.0358(15) 0.0199(13) 0.0280(14) -0.0032(11) 0.0259(13) -0.0032(11)
C65 0.0483(19) 0.0264(15) 0.0485(19) -0.0112(14) 0.0390(17) -0.0070(13)
C66 0.0415(17) 0.0209(14) 0.0391(17) -0.0110(12) 0.0299(15) -0.0049(12)
C67 0.0199(12) 0.0198(13) 0.0236(13) -0.0076(11) 0.0118(11) -0.0041(10)
O100 0.087(3) 0.114(3) 0.070(3) -0.038(3) 0.054(3) -0.053(3)
C101 0.089(3) 0.120(4) 0.071(3) -0.040(3) 0.056(3) -0.044(3)
C102 0.090(3) 0.120(4) 0.075(3) -0.044(3) 0.048(3) -0.043(3)
C103 0.082(3) 0.116(4) 0.072(3) -0.044(3) 0.057(3) -0.045(3)
C104 0.080(3) 0.115(4) 0.073(3) -0.042(3) 0.056(3) -0.047(3)
O110 0.083(3) 0.113(3) 0.067(3) -0.040(3) 0.057(3) -0.054(3)
C111 0.081(3) 0.122(3) 0.069(3) -0.044(3) 0.057(3) -0.048(3)
C112 0.088(3) 0.120(4) 0.080(3) -0.051(3) 0.048(3) -0.044(3)
C113 0.083(3) 0.118(4) 0.076(3) -0.043(3) 0.054(3) -0.047(3)
C114 0.082(3) 0.119(4) 0.072(3) -0.040(3) 0.057(3) -0.048(3)
O200 0.144(3) 0.101(3) 0.094(3) 0.019(2) 0.024(2) 0.023(3)
C201 0.114(3) 0.121(4) 0.072(3) -0.011(3) 0.026(3) 0.025(3)
C202 0.090(3) 0.105(3) 0.079(3) -0.016(3) 0.042(2) 0.015(3)
C203 0.101(3) 0.088(3) 0.069(2) 0.006(2) 0.044(2) 0.019(2)
C204 0.110(4) 0.080(3) 0.066(3) 0.020(3) 0.049(3) 0.026(3)
C214 0.121(4) 0.087(3) 0.078(3) 0.014(3) 0.033(3) 0.019(3)
O300 0.105(3) 0.062(3) 0.105(3) 0.005(2) 0.052(2) 0.018(2)
C301 0.098(3) 0.051(2) 0.102(3) 0.006(2) 0.059(3) 0.019(2)
C302 0.094(3) 0.050(2) 0.097(3) 0.014(2) 0.060(3) 0.022(2)
C303 0.089(3) 0.053(2) 0.096(3) 0.015(2) 0.072(2) 0.023(2)
C304 0.087(3) 0.047(2) 0.092(3) 0.012(2) 0.070(2) 0.019(2)
O310 0.098(3) 0.052(3) 0.104(3) 0.014(3) 0.060(3) 0.013(3)
C311 0.097(3) 0.050(3) 0.102(3) 0.013(3) 0.060(3) 0.016(3)
C312 0.095(3) 0.052(3) 0.103(3) 0.017(3) 0.063(3) 0.016(3)
C313 0.094(3) 0.051(3) 0.097(3) 0.014(3) 0.064(3) 0.019(3)
C314 0.088(3) 0.048(3) 0.094(3) 0.015(3) 0.071(3) 0.015(3)

loop_
_atom_type_symbol
_atom_type_description
_atom_type_scat_dispersion_real
_atom_type_scat_dispersion_imag
_atom_type_scat_source
C C 0.0033 0.0016 'International Tables Vol C Tables 4.2.6.8 and 6.1.1.4'
H H 0.0000 0.0000 'International Tables Vol C Tables 4.2.6.8 and 6.1.1.4'
O O 0.0106 0.0060 'International Tables Vol C Tables 4.2.6.8 and 6.1.1.4'
U U -9.6767 9.6646 'International Tables Vol C Tables 4.2.6.8 and 6.1.1.4'

loop_
_geom_angle_atom_site_label_1
_geom_angle_atom_site_label_2
_geom_angle_atom_site_label_3
_geom_angle
_geom_angle_site_symmetry_1
_geom_angle_site_symmetry_3
O1 U1 O2 100.32(6) . .
O1 U1 O3 153.13(6) . .
O1 U1 O4 74.45(6) . .
O1 U1 C1 62.81(6) . .
O1 U1 C4 109.34(6) . .
O1 U1 C5 110.27(6) . .
O1 U1 C6 87.27(6) . .
O2 U1 O3 106.26(6) . .
O2 U1 O4 171.79(5) . .
O2 U1 C1 107.61(6) . .
O2 U1 C4 70.63(6) . .
O2 U1 C5 97.17(6) . .
O2 U1 C6 116.44(6) . .
O3 U1 O4 79.54(5) . .
O3 U1 C1 104.46(6) . .
O3 U1 C4 76.59(6) . .
O3 U1 C5 62.91(6) . .
O3 U1 C6 77.54(6) . .
O4 U1 C1 75.91(6) . .
O4 U1 C4 116.88(6) . .
O4 U1 C5 90.64(6) . .
O4 U1 C6 70.11(6) . .
O5 U1 O1 89.83(7) . .
O5 U1 O2 92.40(7) . .
O5 U1 O3 92.89(7) . .
O5 U1 O4 81.37(6) . .
O5 U1 C1 148.13(6) . .
O5 U1 C4 156.04(7) . .
O5 U1 C5 155.62(7) . .
O5 U1 C6 151.06(7) . .
C4 U1 C1 55.74(6) . .
C4 U1 C5 27.02(6) . .
C4 U1 C6 48.05(6) . .
C5 U1 C1 47.55(6) . .
C6 U1 C1 26.93(6) . .
C6 U1 C5 27.15(6) . .
C12 O1 U1 162.96(15) . .
C30 O2 U1 163.10(15) . .
C48 O3 U1 156.54(14) . .
C64 O4 U1 117.45(13) . .
C67 O4 U1 124.52(13) . .
C67 O4 C64 104.33(18) . .
C2 C1 U1 82.92(13) . .
C2 C1 C6 119.5(2) . .
C2 C1 C10 120.5(2) . .
C6 C1 U1 75.12(13) . .
C6 C1 C10 120.0(2) . .
C10 C1 U1 113.02(14) . .
C1 C2 C3 119.8(2) . .
C1 C2 C7 119.7(2) . .
C3 C2 C7 120.5(2) . .
C2 C3 C4 120.0(2) . .
C2 C3 C28 118.0(2) . .
C4 C3 C28 121.8(2) . .
C3 C4 U1 79.30(13) . .
C3 C4 C8 120.6(2) . .
C5 C4 U1 77.06(13) . .
C5 C4 C3 119.3(2) . .
C5 C4 C8 119.9(2) . .
C8 C4 U1 118.00(15) . .
C4 C5 U1 75.92(13) . .
C4 C5 C6 120.3(2) . .
C4 C5 C46 119.4(2) . .
C6 C5 U1 75.97(13) . .
C6 C5 C46 120.3(2) . .
C46 C5 U1 122.17(15) . .
C1 C6 U1 77.95(13) . .
C1 C6 C5 119.9(2) . .
C1 C6 C9 119.7(2) . .
C5 C6 U1 76.88(13) . .
C5 C6 C9 120.1(2) . .
C9 C6 U1 121.94(15) . .
C2 C7 H7A 109.5 . .
C2 C7 H7B 109.5 . .
C2 C7 H7C 109.5 . .
H7A C7 H7B 109.5 . .
H7A C7 H7C 109.5 . .
H7B C7 H7C 109.5 . .
C4 C8 H8A 109.5 . .
C4 C8 H8B 109.5 . .
C4 C8 H8C 109.5 . .
H8A C8 H8B 109.5 . .
H8A C8 H8C 109.5 . .
H8B C8 H8C 109.5 . .
C6 C9 H9A 109.5 . .
C6 C9 H9B 109.5 . .
C6 C9 H9C 109.5 . .
H9A C9 H9B 109.5 . .
H9A C9 H9C 109.5 . .
H9B C9 H9C 109.5 . .
C1 C10 H10A 107.9 . .
C1 C10 H10B 107.9 . .
H10A C10 H10B 107.2 . .
C11 C10 C1 117.67(19) . .
C11 C10 H10A 107.9 . .
C11 C10 H10B 107.9 . .
C12 C11 C10 122.8(2) . .
C16 C11 C10 117.4(2) . .
C16 C11 C12 119.7(2) . .
O1 C12 C11 118.9(2) . .
O1 C12 C13 121.2(2) . .
C11 C12 C13 119.9(2) . .
C12 C13 C17 122.2(2) . .
C14 C13 C12 117.4(2) . .
C14 C13 C17 120.3(2) . .
C13 C14 H14 118.4 . .
C15 C14 C13 123.3(2) . .
C15 C14 H14 118.4 . .
C14 C15 C16 118.1(2) . .
C14 C15 C27 121.0(2) . .
C16 C15 C27 120.9(2) . .
C11 C16 H16 119.2 . .
C15 C16 C11 121.5(2) . .
C15 C16 H16 119.2 . .
C13 C17 C21 111.05(18) . .
C13 C17 C22 109.55(19) . .
C13 C17 C25 112.99(18) . .
C21 C17 C22 107.51(18) . .
C21 C17 C25 107.42(19) . .
C22 C17 C25 108.13(18) . .
C21 C18 H18 109.4 . .
C21 C18 C23 110.10(19) . .
C23 C18 H18 109.4 . .
C26 C18 H18 109.4 . .
C26 C18 C21 108.5(2) . .
C26 C18 C23 110.0(2) . .
C23 C19 H19 109.3 . .
C23 C19 C24 109.41(19) . .
C23 C19 C25 109.60(19) . .
C24 C19 H19 109.3 . .
C24 C19 C25 109.86(19) . .
C25 C19 H19 109.3 . .
C22 C20 H20 109.3 . .
C22 C20 C24 109.09(19) . .
C22 C20 C26 110.4(2) . .
C24 C20 H20 109.3 . .
C26 C20 H20 109.3 . .
C26 C20 C24 109.5(2) . .
C17 C21 H21A 109.3 . .
C17 C21 H21B 109.3 . .
C18 C21 C17 111.69(19) . .
C18 C21 H21A 109.3 . .
C18 C21 H21B 109.3 . .
H21A C21 H21B 107.9 . .
C17 C22 H22A 109.5 . .
C17 C22 H22B 109.5 . .
C20 C22 C17 110.89(19) . .
C20 C22 H22A 109.5 . .
C20 C22 H22B 109.5 . .
H22A C22 H22B 108.0 . .
C18 C23 H23A 109.9 . .
C18 C23 H23B 109.9 . .
C19 C23 C18 108.93(19) . .
C19 C23 H23A 109.9 . .
C19 C23 H23B 109.9 . .
H23A C23 H23B 108.3 . .
C19 C24 H24A 109.8 . .
C19 C24 H24B 109.8 . .
C20 C24 C19 109.49(19) . .
C20 C24 H24A 109.8 . .
C20 C24 H24B 109.8 . .
H24A C24 H24B 108.2 . .
C17 C25 H25A 109.5 . .
C17 C25 H25B 109.5 . .
C19 C25 C17 110.67(18) . .
C19 C25 H25A 109.5 . .
C19 C25 H25B 109.5 . .
H25A C25 H25B 108.1 . .
C18 C26 H26A 109.9 . .
C18 C26 H26B 109.9 . .
C20 C26 C18 109.10(19) . .
C20 C26 H26A 109.9 . .
C20 C26 H26B 109.9 . .
H26A C26 H26B 108.3 . .
C15 C27 H27A 109.5 . .
C15 C27 H27B 109.5 . .
C15 C27 H27C 109.5 . .
H27A C27 H27B 109.5 . .
H27A C27 H27C 109.5 . .
H27B C27 H27C 109.5 . .
C3 C28 H28A 107.2 . .
C3 C28 H28B 107.2 . .
C3 C28 C29 120.6(2) . .
H28A C28 H28B 106.8 . .
C29 C28 H28A 107.2 . .
C29 C28 H28B 107.2 . .
C30 C29 C28 123.6(2) . .
C34 C29 C28 116.0(2) . .
C34 C29 C30 120.3(2) . .
O2 C30 C29 118.9(2) . .
O2 C30 C31 122.0(2) . .
C29 C30 C31 119.1(2) . .
C30 C31 C35 122.8(2) . .
C32 C31 C30 117.5(2) . .
C32 C31 C35 119.7(2) . .
C31 C32 H32 118.0 . .
C33 C32 C31 123.9(2) . .
C33 C32 H32 118.0 . .
C32 C33 C45 121.4(2) . .
C34 C33 C32 117.3(2) . .
C34 C33 C45 121.3(2) . .
C29 C34 H34 119.1 . .
C33 C34 C29 121.8(2) . .
C33 C34 H34 119.1 . .
C31 C35 C39 111.68(19) . .
C31 C35 C40 109.57(18) . .
C31 C35 C43 111.96(19) . .
C39 C35 C40 106.94(19) . .
C43 C35 C39 107.31(19) . .
C43 C35 C40 109.22(19) . .
C39 C36 H36 109.5 . .
C41 C36 H36 109.5 . .
C41 C36 C39 109.2(2) . .
C41 C36 C44 109.7(2) . .
C44 C36 H36 109.5 . .
C44 C36 C39 109.5(2) . .
C41 C37 H37 109.2 . .
C41 C37 C42 109.7(2) . .
C41 C37 C43 109.9(2) . .
C42 C37 H37 109.2 . .
C42 C37 C43 109.5(2) . .
C43 C37 H37 109.2 . .
C40 C38 H38 109.4 . .
C42 C38 H38 109.4 . .
C42 C38 C40 108.9(2) . .
C44 C38 H38 109.4 . .
C44 C38 C40 110.0(2) . .
C44 C38 C42 109.9(2) . .
C35 C39 H39A 109.3 . .
C35 C39 H39B 109.3 . .
C36 C39 C35 111.8(2) . .
C36 C39 H39A 109.3 . .
C36 C39 H39B 109.3 . .
H39A C39 H39B 107.9 . .
C35 C40 H40A 109.4 . .
C35 C40 H40B 109.4 . .
C38 C40 C35 110.95(19) . .
C38 C40 H40A 109.4 . .
C38 C40 H40B 109.4 . .
H40A C40 H40B 108.0 . .
C36 C41 C37 109.2(2) . .
C36 C41 H41A 109.8 . .
C36 C41 H41B 109.8 . .
C37 C41 H41A 109.8 . .
C37 C41 H41B 109.8 . .
H41A C41 H41B 108.3 . .
C37 C42 C38 109.5(2) . .
C37 C42 H42A 109.8 . .
C37 C42 H42B 109.8 . .
C38 C42 H42A 109.8 . .
C38 C42 H42B 109.8 . .
H42A C42 H42B 108.2 . .
C35 C43 H43A 109.6 . .
C35 C43 H43B 109.6 . .
C37 C43 C35 110.3(2) . .
C37 C43 H43A 109.6 . .
C37 C43 H43B 109.6 . .
H43A C43 H43B 108.1 . .
C36 C44 H44A 109.9 . .
C36 C44 H44B 109.9 . .
C38 C44 C36 108.8(2) . .
C38 C44 H44A 109.9 . .
C38 C44 H44B 109.9 . .
H44A C44 H44B 108.3 . .
C33 C45 H45A 109.5 . .
C33 C45 H45B 109.5 . .
C33 C45 H45C 109.5 . .
H45A C45 H45B 109.5 . .
H45A C45 H45C 109.5 . .
H45B C45 H45C 109.5 . .
C5 C46 H46A 107.2 . .
C5 C46 H46B 107.2 . .
C5 C46 C47 120.69(19) . .
H46A C46 H46B 106.8 . .
C47 C46 H46A 107.2 . .
C47 C46 H46B 107.2 . .
C48 C47 C46 123.6(2) . .
C52 C47 C46 115.2(2) . .
C52 C47 C48 121.0(2) . .
O3 C48 C47 118.1(2) . .
O3 C48 C49 123.1(2) . .
C47 C48 C49 118.7(2) . .
C48 C49 C53 127.9(2) . .
C50 C49 C48 117.1(2) . .
C50 C49 C53 115.0(2) . .
C49 C50 H50 117.8 . .
C51 C50 C49 124.4(2) . .
C51 C50 H50 117.8 . .
C50 C51 C63 121.4(2) . .
C52 C51 C50 117.3(2) . .
C52 C51 C63 121.3(2) . .
C47 C52 H52 119.3 . .
C51 C52 C47 121.4(2) . .
C51 C52 H52 119.3 . .
C49 C53 C57 109.71(19) . .
C49 C53 C58 107.68(18) . .
C57 C53 C58 107.37(19) . .
C61 C53 C49 115.87(19) . .
C61 C53 C57 108.50(19) . .
C61 C53 C58 107.38(19) . .
H54A C54 H54B 108.2 . .
C59 C54 H54A 109.7 . .
C59 C54 H54B 109.7 . .
C62 C54 H54A 109.7 . .
C62 C54 H54B 109.7 . .
C62 C54 C59 109.7(2) . .
H55A C55 H55B 108.2 . .
C59 C55 H55A 109.7 . .
C59 C55 H55B 109.7 . .
C59 C55 C60 109.7(2) . .
C60 C55 H55A 109.7 . .
C60 C55 H55B 109.7 . .
H56A C56 H56B 108.3 . .
C60 C56 H56A 109.8 . .
C60 C56 H56B 109.8 . .
C62 C56 H56A 109.8 . .
C62 C56 H56B 109.8 . .
C62 C56 C60 109.3(2) . .
C53 C57 H57A 109.4 . .
C53 C57 H57B 109.4 . .
H57A C57 H57B 108.0 . .
C62 C57 C53 111.2(2) . .
C62 C57 H57A 109.4 . .
C62 C57 H57B 109.4 . .
C53 C58 H58A 109.4 . .
C53 C58 H58B 109.4 . .
H58A C58 H58B 108.0 . .
C59 C58 C53 111.38(19) . .
C59 C58 H58A 109.4 . .
C59 C58 H58B 109.4 . .
C54 C59 H59 109.7 . .
C55 C59 C54 109.0(2) . .
C55 C59 C58 109.6(2) . .
C55 C59 H59 109.7 . .
C58 C59 C54 109.3(2) . .
C58 C59 H59 109.7 . .
C55 C60 C56 109.2(2) . .
C55 C60 H60 109.5 . .
C55 C60 C61 109.8(2) . .
C56 C60 H60 109.5 . .
C56 C60 C61 109.5(2) . .
C61 C60 H60 109.5 . .
C53 C61 C60 111.01(19) . .
C53 C61 H61A 109.4 . .
C53 C61 H61B 109.4 . .
C60 C61 H61A 109.4 . .
C60 C61 H61B 109.4 . .
H61A C61 H61B 108.0 . .
C54 C62 C57 108.5(2) . .
C54 C62 H62 109.4 . .
C56 C62 C54 110.5(2) . .
C56 C62 C57 109.5(2) . .
C56 C62 H62 109.4 . .
C57 C62 H62 109.4 . .
C51 C63 H63A 109.5 . .
C51 C63 H63B 109.5 . .
C51 C63 H63C 109.5 . .
H63A C63 H63B 109.5 . .
H63A C63 H63C 109.5 . .
H63B C63 H63C 109.5 . .
O4 C64 H64A 110.6 . .
O4 C64 H64B 110.6 . .
O4 C64 C65 105.7(2) . .
H64A C64 H64B 108.7 . .
C65 C64 H64A 110.6 . .
C65 C64 H64B 110.6 . .
C64 C65 H65A 110.8 . .
C64 C65 H65B 110.8 . .
C64 C65 C66 105.0(2) . .
H65A C65 H65B 108.8 . .
C66 C65 H65A 110.8 . .
C66 C65 H65B 110.8 . .
C65 C66 H66A 111.0 . .
C65 C66 H66B 111.0 . .
H66A C66 H66B 109.0 . .
C67 C66 C65 103.7(2) . .
C67 C66 H66A 111.0 . .
C67 C66 H66B 111.0 . .
O4 C67 C66 103.8(2) . .
O4 C67 H67A 111.0 . .
O4 C67 H67B 111.0 . .
C66 C67 H67A 111.0 . .
C66 C67 H67B 111.0 . .
H67A C67 H67B 109.0 . .
C104 O100 C101 105.3(11) . .
O100 C101 H10C 110.7 . .
O100 C101 H10D 110.7 . .
O100 C101 C102 105.4(9) . .
H10C C101 H10D 108.8 . .
C102 C101 H10C 110.7 . .
C102 C101 H10D 110.7 . .
C101 C102 H10E 111.3 . .
C101 C102 H10F 111.3 . .
H10E C102 H10F 109.2 . .
C103 C102 C101 102.5(10) . .
C103 C102 H10E 111.3 . .
C103 C102 H10F 111.3 . .
C102 C103 H10G 112.2 . .
C102 C103 H10H 112.3 . .
C102 C103 C104 97.6(13) . .
H10G C103 H10H 109.8 . .
C104 C103 H10G 112.2 . .
C104 C103 H10H 112.3 . .
O100 C104 C103 103.8(12) . .
O100 C104 H10I 111.0 . .
O100 C104 H10J 111.0 . .
C103 C104 H10I 111.0 . .
C103 C104 H10J 111.0 . .
H10I C104 H10J 109.0 . .
C114 O110 C111 104.8(8) . .
O110 C111 H11A 109.8 . .
O110 C111 H11B 109.8 . .
O110 C111 C112 109.2(7) . .
H11A C111 H11B 108.3 . .
C112 C111 H11A 109.8 . .
C112 C111 H11B 109.8 . .
C111 C112 H11C 109.9 . .
C111 C112 H11D 109.9 . .
H11C C112 H11D 108.3 . .
C113 C112 C111 109.1(7) . .
C113 C112 H11C 109.9 . .
C113 C112 H11D 109.9 . .
C112 C113 H11E 111.5 . .
C112 C113 H11F 111.5 . .
C112 C113 C114 101.5(8) . .
H11E C113 H11F 109.3 . .
C114 C113 H11E 111.5 . .
C114 C113 H11F 111.5 . .
O110 C114 C113 114.6(9) . .
O110 C114 H11G 108.6 . .
O110 C114 H11H 108.6 . .
C113 C114 H11G 108.6 . .
C113 C114 H11H 108.6 . .
H11G C114 H11H 107.6 . .
C201 O200 C204 99.6(6) . .
C201 O200 C214 96.1(7) . .
O200 C201 H20A 109.6 . .
O200 C201 H20B 109.6 . .
O200 C201 C202 110.4(5) . .
H20A C201 H20B 108.1 . .
C202 C201 H20A 109.6 . .
C202 C201 H20B 109.6 . .
C201 C202 H20C 111.3 . .
C201 C202 H20D 111.3 . .
H20C C202 H20D 109.2 . .
C203 C202 C201 102.3(5) . .
C203 C202 H20C 111.3 . .
C203 C202 H20D 111.3 . .
C202 C203 H20E 111.2 . .
C202 C203 H20F 111.2 . .
C202 C203 H20G 111.9 . .
C202 C203 H20H 111.9 . .
C202 C203 C204 103.0(6) . .
H20E C203 H20F 109.1 . .
H20G C203 H20H 109.6 . .
C204 C203 H20E 111.2 . .
C204 C203 H20F 111.2 . .
C214 C203 C202 99.4(8) . .
C214 C203 H20G 111.9 . .
C214 C203 H20H 111.9 . .
O200 C204 C203 102.9(7) . .
O200 C204 H20I 111.2 . .
O200 C204 H20J 111.2 . .
C203 C204 H20I 111.2 . .
C203 C204 H20J 111.2 . .
H20I C204 H20J 109.1 . .
O200 C214 H21C 111.2 . .
O200 C214 H21D 111.2 . .
C203 C214 O200 102.9(12) . .
C203 C214 H21C 111.2 . .
C203 C214 H21D 111.2 . .
H21C C214 H21D 109.1 . .
C304 O300 C301 108.5(6) . .
O300 C301 H30A 110.4 . .
O300 C301 H30B 110.4 . .
O300 C301 C302 106.7(6) . .
H30A C301 H30B 108.6 . .
C302 C301 H30A 110.4 . .
C302 C301 H30B 110.4 . .
C301 C302 H30C 111.9 . .
C301 C302 H30D 111.9 . .
C301 C302 C303 99.3(6) . .
H30C C302 H30D 109.6 . .
C303 C302 H30C 111.9 . .
C303 C302 H30D 111.9 . .
C302 C303 H30E 110.7 . .
C302 C303 H30F 110.7 . .
H30E C303 H30F 108.8 . .
C304 C303 C302 105.4(5) . .
C304 C303 H30E 110.7 . .
C304 C303 H30F 110.7 . .
O300 C304 C303 108.8(5) . .
O300 C304 H30G 109.9 . .
O300 C304 H30H 109.9 . .
C303 C304 H30G 109.9 . .
C303 C304 H30H 109.9 . .
H30G C304 H30H 108.3 . .
C314 O310 C311 104.3(13) . .
O310 C311 H31A 111.2 . .
O310 C311 H31B 111.2 . .
O310 C311 C312 102.9(12) . .
H31A C311 H31B 109.1 . .
C312 C311 H31A 111.2 . .
C312 C311 H31B 111.2 . .
C311 C312 H31C 112.0 . .
C311 C312 H31D 112.0 . .
C311 C312 C313 98.8(13) . .
H31C C312 H31D 109.7 . .
C313 C312 H31C 112.0 . .
C313 C312 H31D 112.0 . .
C312 C313 H31E 112.4 . .
C312 C313 H31F 112.4 . .
H31E C313 H31F 110.0 . .
C314 C313 C312 96.6(12) . .
C314 C313 H31E 112.4 . .
C314 C313 H31F 112.4 . .
O310 C314 C313 117.3(12) . .
O310 C314 H31G 108.0 . .
O310 C314 H31H 108.0 . .
C313 C314 H31G 108.0 . .
C313 C314 H31H 108.0 . .
H31G C314 H31H 107.2 . .

loop_
_geom_bond_atom_site_label_1
_geom_bond_atom_site_label_2
_geom_bond_distance
_geom_bond_site_symmetry_2
U1 O1 2.1630(15) .
U1 O2 2.1728(16) .
U1 O3 2.1816(16) .
U1 O4 2.5988(16) .
U1 O5 1.8306(16) .
U1 C1 3.041(2) .
U1 C4 3.003(2) .
U1 C5 3.017(2) .
U1 C6 3.005(2) .
O1 C12 1.351(3) .
O2 C30 1.355(3) .
O3 C48 1.366(3) .
O4 C64 1.456(3) .
O4 C67 1.448(3) .
C1 C2 1.407(3) .
C1 C6 1.408(3) .
C1 C10 1.523(3) .
C2 C3 1.411(3) .
C2 C7 1.513(3) .
C3 C4 1.413(3) .
C3 C28 1.509(3) .
C4 C5 1.407(3) .
C4 C8 1.516(3) .
C5 C6 1.414(3) .
C5 C46 1.514(3) .
C6 C9 1.510(3) .
C7 H7A 0.9800 .
C7 H7B 0.9800 .
C7 H7C 0.9800 .
C8 H8A 0.9800 .
C8 H8B 0.9800 .
C8 H8C 0.9800 .
C9 H9A 0.9800 .
C9 H9B 0.9800 .
C9 H9C 0.9800 .
C10 H10A 0.9900 .
C10 H10B 0.9900 .
C10 C11 1.522(3) .
C11 C12 1.410(3) .
C11 C16 1.396(3) .
C12 C13 1.424(3) .
C13 C14 1.402(3) .
C13 C17 1.538(3) .
C14 H14 0.9500 .
C14 C15 1.388(4) .
C15 C16 1.389(3) .
C15 C27 1.515(3) .
C16 H16 0.9500 .
C17 C21 1.547(3) .
C17 C22 1.549(3) .
C17 C25 1.553(3) .
C18 H18 1.0000 .
C18 C21 1.533(3) .
C18 C23 1.533(3) .
C18 C26 1.532(3) .
C19 H19 1.0000 .
C19 C23 1.531(3) .
C19 C24 1.534(3) .
C19 C25 1.539(3) .
C20 H20 1.0000 .
C20 C22 1.531(3) .
C20 C24 1.531(3) .
C20 C26 1.531(3) .
C21 H21A 0.9900 .
C21 H21B 0.9900 .
C22 H22A 0.9900 .
C22 H22B 0.9900 .
C23 H23A 0.9900 .
C23 H23B 0.9900 .
C24 H24A 0.9900 .
C24 H24B 0.9900 .
C25 H25A 0.9900 .
C25 H25B 0.9900 .
C26 H26A 0.9900 .
C26 H26B 0.9900 .
C27 H27A 0.9800 .
C27 H27B 0.9800 .
C27 H27C 0.9800 .
C28 H28A 0.9900 .
C28 H28B 0.9900 .
C28 C29 1.521(3) .
C29 C30 1.410(3) .
C29 C34 1.400(3) .
C30 C31 1.423(3) .
C31 C32 1.403(3) .
C31 C35 1.537(3) .
C32 H32 0.9500 .
C32 C33 1.391(4) .
C33 C34 1.382(4) .
C33 C45 1.513(3) .
C34 H34 0.9500 .
C35 C39 1.546(3) .
C35 C40 1.548(3) .
C35 C43 1.545(3) .
C36 H36 1.0000 .
C36 C39 1.537(4) .
C36 C41 1.529(4) .
C36 C44 1.533(4) .
C37 H37 1.0000 .
C37 C41 1.531(4) .
C37 C42 1.531(4) .
C37 C43 1.542(4) .
C38 H38 1.0000 .
C38 C40 1.537(3) .
C38 C42 1.535(4) .
C38 C44 1.533(4) .
C39 H39A 0.9900 .
C39 H39B 0.9900 .
C40 H40A 0.9900 .
C40 H40B 0.9900 .
C41 H41A 0.9900 .
C41 H41B 0.9900 .
C42 H42A 0.9900 .
C42 H42B 0.9900 .
C43 H43A 0.9900 .
C43 H43B 0.9900 .
C44 H44A 0.9900 .
C44 H44B 0.9900 .
C45 H45A 0.9800 .
C45 H45B 0.9800 .
C45 H45C 0.9800 .
C46 H46A 0.9900 .
C46 H46B 0.9900 .
C46 C47 1.518(3) .
C47 C48 1.412(3) .
C47 C52 1.390(3) .
C48 C49 1.422(3) .
C49 C50 1.404(3) .
C49 C53 1.545(3) .
C50 H50 0.9500 .
C50 C51 1.385(4) .
C51 C52 1.383(4) .
C51 C63 1.518(4) .
C52 H52 0.9500 .
C53 C57 1.555(3) .
C53 C58 1.556(3) .
C53 C61 1.536(3) .
C54 H54A 0.9900 .
C54 H54B 0.9900 .
C54 C59 1.536(3) .
C54 C62 1.534(3) .
C55 H55A 0.9900 .
C55 H55B 0.9900 .
C55 C59 1.530(4) .
C55 C60 1.533(3) .
C56 H56A 0.9900 .
C56 H56B 0.9900 .
C56 C60 1.537(3) .
C56 C62 1.524(4) .
C57 H57A 0.9900 .
C57 H57B 0.9900 .
C57 C62 1.539(3) .
C58 H58A 0.9900 .
C58 H58B 0.9900 .
C58 C59 1.535(3) .
C59 H59 1.0000 .
C60 H60 1.0000 .
C60 C61 1.543(3) .
C61 H61A 0.9900 .
C61 H61B 0.9900 .
C62 H62 1.0000 .
C63 H63A 0.9800 .
C63 H63B 0.9800 .
C63 H63C 0.9800 .
C64 H64A 0.9900 .
C64 H64B 0.9900 .
C64 C65 1.510(4) .
C65 H65A 0.9900 .
C65 H65B 0.9900 .
C65 C66 1.533(4) .
C66 H66A 0.9900 .
C66 H66B 0.9900 .
C66 C67 1.531(4) .
C67 H67A 0.9900 .
C67 H67B 0.9900 .
O100 C101 1.436(12) .
O100 C104 1.348(12) .
C101 H10C 0.9900 .
C101 H10D 0.9900 .
C101 C102 1.492(14) .
C102 H10E 0.9900 .
C102 H10F 0.9900 .
C102 C103 1.460(16) .
C103 H10G 0.9900 .
C103 H10H 0.9900 .
C103 C104 1.489(14) .
C104 H10I 0.9900 .
C104 H10J 0.9900 .
O110 C111 1.408(10) .
O110 C114 1.373(9) .
C111 H11A 0.9900 .
C111 H11B 0.9900 .
C111 C112 1.439(11) .
C112 H11C 0.9900 .
C112 H11D 0.9900 .
C112 C113 1.434(13) .
C113 H11E 0.9900 .
C113 H11F 0.9900 .
C113 C114 1.457(11) .
C114 H11G 0.9900 .
C114 H11H 0.9900 .
O200 C201 1.388(8) .
O200 C204 1.459(10) .
O200 C214 1.623(16) .
C201 H20A 0.9900 .
C201 H20B 0.9900 .
C201 C202 1.502(8) .
C202 H20C 0.9900 .
C202 H20D 0.9900 .
C202 C203 1.472(7) .
C203 H20E 0.9900 .
C203 H20F 0.9900 .
C203 H20G 0.9900 .
C203 H20H 0.9900 .
C203 C204 1.505(11) .
C203 C214 1.334(16) .
C204 H20I 0.9900 .
C204 H20J 0.9900 .
C214 H21C 0.9900 .
C214 H21D 0.9900 .
O300 C301 1.467(9) .
O300 C304 1.365(8) .
C301 H30A 0.9900 .
C301 H30B 0.9900 .
C301 C302 1.518(11) .
C302 H30C 0.9900 .
C302 H30D 0.9900 .
C302 C303 1.519(8) .
C303 H30E 0.9900 .
C303 H30F 0.9900 .
C303 C304 1.502(8) .
C304 H30G 0.9900 .
C304 H30H 0.9900 .
O310 C311 1.494(15) .
O310 C314 1.338(15) .
C311 H31A 0.9900 .
C311 H31B 0.9900 .
C311 C312 1.528(18) .
C312 H31C 0.9900 .
C312 H31D 0.9900 .
C312 C313 1.618(16) .
C313 H31E 0.9900 .
C313 H31F 0.9900 .
C313 C314 1.468(15) .
C314 H31G 0.9900 .
C314 H31H 0.9900 .

loop_
_geom_torsion_atom_site_label_1
_geom_torsion_atom_site_label_2
_geom_torsion_atom_site_label_3
_geom_torsion_atom_site_label_4
_geom_torsion
_geom_torsion_site_symmetry_1
_geom_torsion_site_symmetry_2
_geom_torsion_site_symmetry_3
_geom_torsion_site_symmetry_4
U1 O1 C12 C11 -3.3(6) . . . .
U1 O1 C12 C13 176.3(4) . . . .
U1 O2 C30 C29 36.1(6) . . . .
U1 O2 C30 C31 -143.3(4) . . . .
U1 O3 C48 C47 53.9(4) . . . .
U1 O3 C48 C49 -124.0(3) . . . .
U1 O4 C64 C65 179.85(18) . . . .
U1 O4 C67 C66 -178.90(16) . . . .
U1 C1 C2 C3 55.64(19) . . . .
U1 C1 C2 C7 -127.71(19) . . . .
U1 C1 C6 C5 -67.0(2) . . . .
U1 C1 C6 C9 120.1(2) . . . .
U1 C1 C10 C11 56.5(2) . . . .
U1 C4 C5 C6 64.1(2) . . . .
U1 C4 C5 C46 -119.3(2) . . . .
U1 C5 C6 C1 67.6(2) . . . .
U1 C5 C6 C9 -119.5(2) . . . .
U1 C5 C46 C47 23.8(3) . . . .
O1 C12 C13 C14 179.9(2) . . . .
O1 C12 C13 C17 -3.1(3) . . . .
O2 C30 C31 C32 175.9(2) . . . .
O2 C30 C31 C35 -6.4(3) . . . .
O3 C48 C49 C50 174.6(2) . . . .
O3 C48 C49 C53 -7.4(4) . . . .
O4 C64 C65 C66 17.9(3) . . . .
C1 C2 C3 C4 10.8(3) . . . .
C1 C2 C3 C28 -173.5(2) . . . .
C1 C10 C11 C12 -39.2(3) . . . .
C1 C10 C11 C16 143.9(2) . . . .
C2 C1 C6 U1 72.7(2) . . . .
C2 C1 C6 C5 5.7(3) . . . .
C2 C1 C6 C9 -167.2(2) . . . .
C2 C1 C10 C11 -39.0(3) . . . .
C2 C3 C4 U1 -70.03(19) . . . .
C2 C3 C4 C5 -1.6(3) . . . .
C2 C3 C4 C8 173.7(2) . . . .
C2 C3 C28 C29 134.0(2) . . . .
C3 C4 C5 U1 -69.66(19) . . . .
C3 C4 C5 C6 -5.5(3) . . . .
C3 C4 C5 C46 171.1(2) . . . .
C3 C28 C29 C30 -33.2(3) . . . .
C3 C28 C29 C34 149.4(2) . . . .
C4 C3 C28 C29 -50.4(3) . . . .
C4 C5 C6 U1 -64.1(2) . . . .
C4 C5 C6 C1 3.5(3) . . . .
C4 C5 C6 C9 176.4(2) . . . .
C4 C5 C46 C47 115.2(3) . . . .
C5 C46 C47 C48 -34.0(3) . . . .
C5 C46 C47 C52 151.2(2) . . . .
C6 C1 C2 C3 -12.8(3) . . . .
C6 C1 C2 C7 163.9(2) . . . .
C6 C1 C10 C11 142.0(2) . . . .
C6 C5 C46 C47 -68.2(3) . . . .
C7 C2 C3 C4 -165.9(2) . . . .
C7 C2 C3 C28 9.9(3) . . . .
C8 C4 C5 U1 115.1(2) . . . .
C8 C4 C5 C6 179.2(2) . . . .
C8 C4 C5 C46 -4.2(3) . . . .
C10 C1 C2 C3 168.2(2) . . . .
C10 C1 C2 C7 -15.1(3) . . . .
C10 C1 C6 U1 -108.3(2) . . . .
C10 C1 C6 C5 -175.3(2) . . . .
C10 C1 C6 C9 11.8(3) . . . .
C10 C11 C12 O1 3.5(3) . . . .
C10 C11 C12 C13 -176.1(2) . . . .
C10 C11 C16 C15 176.2(2) . . . .
C11 C12 C13 C14 -0.5(3) . . . .
C11 C12 C13 C17 176.5(2) . . . .
C12 C11 C16 C15 -0.8(4) . . . .
C12 C13 C14 C15 0.3(4) . . . .
C12 C13 C17 C21 176.0(2) . . . .
C12 C13 C17 C22 -65.4(3) . . . .
C12 C13 C17 C25 55.3(3) . . . .
C13 C14 C15 C16 -0.4(4) . . . .
C13 C14 C15 C27 180.0(2) . . . .
C13 C17 C21 C18 178.49(19) . . . .
C13 C17 C22 C20 -177.72(18) . . . .
C13 C17 C25 C19 -178.82(19) . . . .
C14 C13 C17 C21 -7.1(3) . . . .
C14 C13 C17 C22 111.6(2) . . . .
C14 C13 C17 C25 -127.8(2) . . . .
C14 C15 C16 C11 0.6(4) . . . .
C16 C11 C12 O1 -179.6(2) . . . .
C16 C11 C12 C13 0.8(3) . . . .
C17 C13 C14 C15 -176.7(2) . . . .
C21 C17 C22 C20 -56.9(2) . . . .
C21 C17 C25 C19 58.4(2) . . . .
C21 C18 C23 C19 -59.3(2) . . . .
C21 C18 C26 C20 60.3(2) . . . .
C22 C17 C21 C18 58.7(2) . . . .
C22 C17 C25 C19 -57.4(2) . . . .
C22 C20 C24 C19 60.7(2) . . . .
C22 C20 C26 C18 -60.3(2) . . . .
C23 C18 C21 C17 59.2(3) . . . .
C23 C18 C26 C20 -60.2(3) . . . .
C23 C19 C24 C20 60.4(2) . . . .
C23 C19 C25 C17 -61.3(2) . . . .
C24 C19 C23 C18 -60.1(2) . . . .
C24 C19 C25 C17 58.9(2) . . . .
C24 C20 C22 C17 -61.0(2) . . . .
C24 C20 C26 C18 59.8(3) . . . .
C25 C17 C21 C18 -57.5(2) . . . .
C25 C17 C22 C20 58.8(2) . . . .
C25 C19 C23 C18 60.4(2) . . . .
C25 C19 C24 C20 -59.9(2) . . . .
C26 C18 C21 C17 -61.2(2) . . . .
C26 C18 C23 C19 60.3(2) . . . .
C26 C20 C22 C17 59.3(2) . . . .
C26 C20 C24 C19 -60.2(2) . . . .
C27 C15 C16 C11 -179.7(2) . . . .
C28 C3 C4 U1 114.4(2) . . . .
C28 C3 C4 C5 -177.1(2) . . . .
C28 C3 C4 C8 -1.9(3) . . . .
C28 C29 C30 O2 4.4(3) . . . .
C28 C29 C30 C31 -176.2(2) . . . .
C28 C29 C34 C33 179.2(2) . . . .
C29 C30 C31 C32 -3.5(3) . . . .
C29 C30 C31 C35 174.3(2) . . . .
C30 C29 C34 C33 1.7(4) . . . .
C30 C31 C32 C33 3.3(4) . . . .
C30 C31 C35 C39 -176.3(2) . . . .
C30 C31 C35 C40 -58.0(3) . . . .
C30 C31 C35 C43 63.4(3) . . . .
C31 C32 C33 C34 -0.5(4) . . . .
C31 C32 C33 C45 178.7(2) . . . .
C31 C35 C39 C36 178.3(2) . . . .
C31 C35 C40 C38 -179.51(19) . . . .
C31 C35 C43 C37 -178.63(18) . . . .
C32 C31 C35 C39 1.5(3) . . . .
C32 C31 C35 C40 119.8(2) . . . .
C32 C31 C35 C43 -118.9(2) . . . .
C32 C33 C34 C29 -2.0(4) . . . .
C34 C29 C30 O2 -178.2(2) . . . .
C34 C29 C30 C31 1.2(3) . . . .
C35 C31 C32 C33 -174.6(2) . . . .
C39 C35 C40 C38 -58.3(2) . . . .
C39 C35 C43 C37 58.5(2) . . . .
C39 C36 C41 C37 -59.2(3) . . . .
C39 C36 C44 C38 59.3(3) . . . .
C40 C35 C39 C36 58.4(3) . . . .
C40 C35 C43 C37 -57.1(2) . . . .
C40 C38 C42 C37 61.0(3) . . . .
C40 C38 C44 C36 -60.0(3) . . . .
C41 C36 C39 C35 59.9(3) . . . .
C41 C36 C44 C38 -60.6(3) . . . .
C41 C37 C42 C38 59.3(3) . . . .
C41 C37 C43 C35 -61.0(3) . . . .
C42 C37 C41 C36 -60.0(3) . . . .
C42 C37 C43 C35 59.6(3) . . . .
C42 C38 C40 C35 -59.5(2) . . . .
C42 C38 C44 C36 59.8(3) . . . .
C43 C35 C39 C36 -58.7(3) . . . .
C43 C35 C40 C38 57.5(3) . . . .
C43 C37 C41 C36 60.4(3) . . . .
C43 C37 C42 C38 -61.4(3) . . . .
C44 C36 C39 C35 -60.3(3) . . . .
C44 C36 C41 C37 60.8(3) . . . .
C44 C38 C40 C35 60.9(3) . . . .
C44 C38 C42 C37 -59.4(3) . . . .
C45 C33 C34 C29 178.7(2) . . . .
C46 C5 C6 U1 119.3(2) . . . .
C46 C5 C6 C1 -173.1(2) . . . .
C46 C5 C6 C9 -0.2(3) . . . .
C46 C47 C48 O3 11.2(3) . . . .
C46 C47 C48 C49 -170.7(2) . . . .
C46 C47 C52 C51 173.3(2) . . . .
C47 C48 C49 C50 -3.4(3) . . . .
C47 C48 C49 C53 174.6(2) . . . .
C48 C47 C52 C51 -1.7(4) . . . .
C48 C49 C50 C51 0.9(4) . . . .
C48 C49 C53 C57 126.4(2) . . . .
C48 C49 C53 C58 -117.0(2) . . . .
C48 C49 C53 C61 3.2(3) . . . .
C49 C50 C51 C52 1.2(4) . . . .
C49 C50 C51 C63 179.7(3) . . . .
C49 C53 C57 C62 175.35(19) . . . .
C49 C53 C58 C59 -175.8(2) . . . .
C49 C53 C61 C60 -178.93(19) . . . .
C50 C49 C53 C57 -55.5(3) . . . .
C50 C49 C53 C58 61.0(3) . . . .
C50 C49 C53 C61 -178.8(2) . . . .
C50 C51 C52 C47 -0.8(4) . . . .
C52 C47 C48 O3 -174.3(2) . . . .
C52 C47 C48 C49 3.8(3) . . . .
C53 C49 C50 C51 -177.3(2) . . . .
C53 C57 C62 C54 -61.2(3) . . . .
C53 C57 C62 C56 59.5(3) . . . .
C53 C58 C59 C54 59.6(3) . . . .
C53 C58 C59 C55 -59.7(3) . . . .
C55 C60 C61 C53 60.1(3) . . . .
C56 C60 C61 C53 -59.8(3) . . . .
C57 C53 C58 C59 -57.7(3) . . . .
C57 C53 C61 C60 57.2(2) . . . .
C58 C53 C57 C62 58.6(2) . . . .
C58 C53 C61 C60 -58.6(2) . . . .
C59 C54 C62 C56 -59.0(3) . . . .
C59 C54 C62 C57 61.1(3) . . . .
C59 C55 C60 C56 61.0(3) . . . .
C59 C55 C60 C61 -59.0(3) . . . .
C60 C55 C59 C54 -60.7(3) . . . .
C60 C55 C59 C58 58.8(3) . . . .
C60 C56 C62 C54 59.0(3) . . . .
C60 C56 C62 C57 -60.5(3) . . . .
C61 C53 C57 C62 -57.2(2) . . . .
C61 C53 C58 C59 58.8(2) . . . .
C62 C54 C59 C55 59.2(3) . . . .
C62 C54 C59 C58 -60.5(3) . . . .
C62 C56 C60 C55 -59.7(3) . . . .
C62 C56 C60 C61 60.6(3) . . . .
C63 C51 C52 C47 -179.3(3) . . . .
C64 O4 C67 C66 42.2(3) . . . .
C64 C65 C66 C67 7.3(3) . . . .
C65 C66 C67 O4 -30.1(3) . . . .
C67 O4 C64 C65 -37.8(3) . . . .
O100 C101 C102 C103 18(2) . . . .
C101 O100 C104 C103 -40(2) . . . .
C101 C102 C103 C104 -39.6(19) . . . .
C102 C103 C104 O100 51(2) . . . .
C104 O100 C101 C102 14(2) . . . .
O110 C111 C112 C113 -10.1(18) . . . .
C111 O110 C114 C113 -2.9(19) . . . .
C111 C112 C113 C114 7.7(19) . . . .
C112 C113 C114 O110 -3(2) . . . .
C114 O110 C111 C112 7.7(16) . . . .
O200 C201 C202 C203 -11.9(9) . . . .
C201 O200 C204 C203 -46.2(9) . . . .
C201 O200 C214 C203 45.5(12) . . . .
C201 C202 C203 C204 -17.3(8) . . . .
C201 C202 C203 C214 41.7(11) . . . .
C202 C203 C204 O200 39.9(9) . . . .
C202 C203 C214 O200 -53.5(11) . . . .
C204 O200 C201 C202 36.3(9) . . . .
C214 O200 C201 C202 -17.1(10) . . . .
O300 C301 C302 C303 -32.3(9) . . . .
C301 O300 C304 C303 -2.1(9) . . . .
C301 C302 C303 C304 30.6(8) . . . .
C302 C303 C304 O300 -19.1(9) . . . .
C304 O300 C301 C302 22.7(10) . . . .
O310 C311 C312 C313 44(2) . . . .
C311 O310 C314 C313 6(3) . . . .
C311 C312 C313 C314 -37.8(18) . . . .
C312 C313 C314 O310 21(2) . . . .
C314 O310 C311 C312 -32(2) . . . .
